data_4000407
_journal_name_full 'Chemistry of Materials'
_journal_paper_doi 10.1021/cm034866q
_journal_year 2004
_chemical_formula_sum 'C10 H8 Br0.15 Cl0.85 I0.5 S8'
_chemical_formula_weight 490.21
_space_group_IT_number 2
_symmetry_cell_setting triclinic
_symmetry_space_group_name_Hall '-P 1'
_symmetry_space_group_name_H-M 'P -1'
_atom_sites_solution_hydrogens geom
_atom_sites_solution_primary direct
_atom_sites_solution_secondary difmap
_cell_angle_alpha 87.20(2)
_cell_angle_beta 79.00(2)
_cell_angle_gamma 81.55(2)
_cell_formula_units_Z 2
_cell_length_a 6.634(1)
_cell_length_b 9.783(3)
_cell_length_c 12.926(3)
_cell_measurement_temperature 293(2)
_cell_volume 814.4(3)
_diffrn_ambient_temperature 293(2)
_diffrn_measurement_device ?
_diffrn_measurement_method ?
_diffrn_radiation_monochromator graphite
_diffrn_radiation_source 'fine-focus sealed tube'
_diffrn_radiation_type MoK\a
_diffrn_radiation_wavelength 0.71070
_diffrn_reflns_av_R_equivalents 0.0185
_diffrn_reflns_av_sigmaI/netI 0.0207
_diffrn_reflns_limit_h_max 8
_diffrn_reflns_limit_h_min 0
_diffrn_reflns_limit_k_max 12
_diffrn_reflns_limit_k_min -12
_diffrn_reflns_limit_l_max 17
_diffrn_reflns_limit_l_min -16
_diffrn_reflns_number 4246
_diffrn_reflns_theta_max 27.96
_diffrn_reflns_theta_min 1.61
_diffrn_standards_decay_% ?
_diffrn_standards_interval_count ?
_diffrn_standards_interval_time ?
_diffrn_standards_number ?
_exptl_absorpt_coefficient_mu 2.534
_exptl_absorpt_correction_T_max ?
_exptl_absorpt_correction_T_min ?
_exptl_absorpt_correction_type ?
_exptl_crystal_density_diffrn 1.999
_exptl_crystal_density_method ?
_exptl_crystal_F_000 484
_refine_ls_extinction_coef 0.0011(7)
_refine_ls_extinction_expression Fc^*^=kFc[1+0.001xFc^2^\l^3^/sin(2\q)]^-1/4^
_refine_ls_extinction_method SHELXL
_refine_ls_goodness_of_fit_all 1.067
_refine_ls_goodness_of_fit_obs 1.109
_refine_ls_hydrogen_treatment ?
_refine_ls_matrix_type full
_refine_ls_number_parameters 242
_refine_ls_number_reflns 3861
_refine_ls_number_restraints 9
_refine_ls_restrained_S_all 1.222
_refine_ls_restrained_S_obs 1.113
_refine_ls_R_factor_all 0.0322
_refine_ls_R_factor_obs 0.0250
_refine_ls_shift/esd_max -0.001
_refine_ls_shift/esd_mean 0.000
_refine_ls_structure_factor_coef Fsqd
_refine_ls_weighting_details 'w=1/[\s^2^(Fo^2^)+(0.0375P)^2^+0.0298P] where P=(Fo^2^+2Fc^2^)/3'
_refine_ls_weighting_scheme calc
_refine_ls_wR_factor_all 0.0695
_refine_ls_wR_factor_obs 0.0592
_reflns_number_observed 3371
_reflns_number_total 3911
_reflns_observed_criterion >2sigma(I)
_cod_depositor_comments
;
The following automatic conversions were performed:
'_symmetry_cell_setting' value 'Triclinic' changed to 'triclinic'
according to '/home/saulius/struct/CIF-dictionaries/cif_core.dic'
dictionary named 'cif_core.dic' version 2.4.1 from 2010-06-29.

Automatic conversion script
Id: cif_fix_enum 1527 2010-12-29 10:47:43Z saulius 

The following automatic conversions were performed:

'_refine_ls_weighting_scheme' value 'calc
w=1/[\s^2^(Fo^2^)+(0.0375P)^2^+0.0298P] where P=(Fo^2^+2Fc^2^)/3' was
changed to 'calc'. New tag '_refine_ls_weighting_details' was
created. The value of the new tag was set to
'w=1/[\s^2^(Fo^2^)+(0.0375P)^2^+0.0298P] where P=(Fo^2^+2Fc^2^)/3'.

Automatic conversion script
Id: cif_fix_values 3143 2015-03-26 13:38:13Z robertas 
;
_cod_original_formula_sum 'C10 H8 Br0.15 Cl0.85 I0.50 S8'
_cod_database_code 4000407

loop_
_symmetry_equiv_pos_as_xyz
'x, y, z'
'-x, -y, -z'

loop_
_atom_site_aniso_label
_atom_site_aniso_U_11
_atom_site_aniso_U_22
_atom_site_aniso_U_33
_atom_site_aniso_U_23
_atom_site_aniso_U_13
_atom_site_aniso_U_12
I 0.03147(14) 0.0422(6) 0.0294(8) -0.0091(6) -0.0044(2) -0.0036(2)
Cl 0.0459(13) 0.0397(10) 0.0442(10) -0.0064(8) -0.0073(8) -0.0005(12)
Br 0.041(2) 0.038(2) 0.050(2) -0.003(2) -0.0092(14) -0.002(3)
S1 0.0213(2) 0.0425(3) 0.0413(3) -0.0174(2) 0.0011(2) -0.0079(2)
S2 0.0198(2) 0.0464(3) 0.0367(3) -0.0139(2) -0.0043(2) -0.0041(2)
S3 0.0199(2) 0.0412(3) 0.0403(3) -0.0142(2) -0.0022(2) -0.0077(2)
S4 0.0176(2) 0.0447(3) 0.0384(3) -0.0164(2) -0.0027(2) -0.0047(2)
S5 0.0299(3) 0.0453(9) 0.0504(8) -0.0240(8) -0.0075(3) -0.0003(3)
S6 0.0192(3) 0.0685(10) 0.0594(9) -0.0307(8) 0.0014(3) -0.0022(3)
S7 0.0187(2) 0.0611(4) 0.0427(3) -0.0168(2) 0.0018(2) -0.0056(2)
S8 0.0254(2) 0.0586(4) 0.0449(3) -0.0258(3) -0.0021(2) -0.0086(2)
C1 0.0201(8) 0.0321(9) 0.0328(9) -0.0072(7) -0.0058(7) -0.0028(7)
C2 0.0206(8) 0.0338(9) 0.0327(9) -0.0081(7) -0.0044(7) -0.0042(7)
C3 0.0255(9) 0.0355(10) 0.0308(9) -0.0112(8) -0.0037(7) 0.0001(7)
C4 0.0231(9) 0.0451(11) 0.0344(10) -0.0141(8) -0.0042(7) 0.0018(8)
C5 0.0204(8) 0.0353(10) 0.0297(9) -0.0059(7) -0.0022(7) -0.0013(7)
C6 0.0218(9) 0.0343(9) 0.0306(9) -0.0094(7) -0.0032(7) -0.0024(7)
C7 0.0388(12) 0.0483(13) 0.0435(12) -0.0173(10) 0.0056(9) -0.0066(10)
C8 0.0319(11) 0.0495(13) 0.0512(13) -0.0100(11) 0.0012(10) 0.0114(10)
C9 0.0307(14) 0.056(2) 0.045(2) -0.0191(14) 0.0035(12) -0.0016(13)
C10 0.0344(14) 0.066(2) 0.0328(13) -0.0154(14) 0.0000(11) -0.0098(13)
C9' 0.073(13) 0.058(12) 0.009(6) 0.003(6) 0.010(7) -0.030(10)
C10' 0.037(8) 0.037(8) 0.036(8) -0.007(6) -0.002(6) 0.007(6)

loop_
_atom_site_label
_atom_site_type_symbol
_atom_site_fract_x
_atom_site_fract_y
_atom_site_fract_z
_atom_site_U_iso_or_equiv
_atom_site_thermal_displace_type
_atom_site_occupancy
_atom_site_calc_flag
_atom_site_refinement_flags
_atom_site_disorder_group
I I 0.0000 0.0000 0.0000 0.0344(4) Uani 1 d SPD .
Cl Cl 0.0912(16) -0.2313(5) 0.0904(6) 0.0438(7) Uani 0.850(2) d PD .
Br Br 0.0808(36) -0.2499(11) 0.0929(15) 0.043(2) Uani 0.150(2) d PD .
S1 S 0.01447(7) 0.17807(6) 0.44631(4) 0.03506(13) Uani 1 d . .
S2 S 0.40928(7) 0.26884(6) 0.46276(4) 0.03406(13) Uani 1 d . .
S3 S -0.22440(7) 0.38591(5) 0.63041(4) 0.03349(13) Uani 1 d . .
S4 S 0.17115(7) 0.47041(6) 0.65237(4) 0.03335(13) Uani 1 d . .
S5 S 0.18804(13) -0.0197(3) 0.2778(2) 0.0416(5) Uani 0.966(11) d P .
S5' S 0.2030(36) 0.0239(43) 0.2528(19) 0.029(6) Uiso 0.035(10) d P .
S6 S 0.66225(10) 0.0855(2) 0.2968(2) 0.0496(6) Uani 0.934(8) d P .
S6' S 0.6530(18) 0.0418(13) 0.3322(13) 0.026(3) Uiso 0.060(7) d P .
S7 S -0.47536(8) 0.53762(7) 0.80985(4) 0.04131(15) Uani 1 d D .
S8 S -0.00205(8) 0.63965(6) 0.84044(5) 0.0424(2) Uani 1 d D .
C1 C 0.1435(3) 0.2834(2) 0.50755(15) 0.0281(4) Uani 1 d . .
C2 C 0.0423(3) 0.3702(2) 0.5866(2) 0.0288(4) Uani 1 d . .
C3 C 0.2359(3) 0.1029(2) 0.36073(15) 0.0309(4) Uani 1 d . .
C4 C 0.4171(3) 0.1441(2) 0.3696(2) 0.0346(4) Uani 1 d . .
C5 C -0.2294(3) 0.4952(2) 0.73407(14) 0.0289(4) Uani 1 d D .
C6 C -0.0474(3) 0.5337(2) 0.74478(14) 0.0290(4) Uani 1 d D .
C7 C 0.4460(4) -0.0837(3) 0.2079(2) 0.0447(5) Uani 1 d . .
H7A H 0.4457(4) -0.1765(3) 0.1847(2) 0.081(10) Uiso 1 calc R .
H7B H 0.4778(4) -0.0260(3) 0.1454(2) 0.069(9) Uiso 1 calc R .
C8 C 0.6141(4) -0.0872(3) 0.2706(2) 0.0468(6) Uani 1 d . .
H8A H 0.7409(4) -0.1381(3) 0.2324(2) 0.066(9) Uiso 1 calc R .
H8B H 0.5758(4) -0.1358(3) 0.3370(2) 0.084(11) Uiso 1 calc R .
C9 C -0.4296(4) 0.6701(3) 0.8914(3) 0.0453(9) Uani 0.855(7) d PD 1
H9A H -0.4191(4) 0.7547(3) 0.8495(3) 0.052(9) Uiso 0.855(7) calc PR 1
H9B H -0.5478(4) 0.6880(3) 0.9484(3) 0.072(11) Uiso 0.855(7) calc PR 1
C10 C -0.2369(4) 0.6332(4) 0.9373(2) 0.0445(9) Uani 0.855(7) d PD 1
H10A H -0.2350(4) 0.5408(4) 0.9682(2) 0.057(10) Uiso 0.855(7) calc PR 1
H10B H -0.2401(4) 0.6965(4) 0.9932(2) 0.061(10) Uiso 0.855(7) calc PR 1
C9' C -0.4065(13) 0.6028(14) 0.9251(5) 0.047(6) Uani 0.145(7) d PD 2
H9C H -0.5319(13) 0.6428(14) 0.9714(5) 0.056 Uiso 0.145(7) calc PR 2
H9D H -0.3403(13) 0.5264(14) 0.9629(5) 0.056 Uiso 0.145(7) calc PR 2
C10' C -0.2633(8) 0.7097(10) 0.8982(9) 0.038(4) Uani 0.145(7) d PD 2
H10C H -0.2609(8) 0.7576(10) 0.9618(9) 0.046 Uiso 0.145(7) calc PR 2
H10D H -0.3178(8) 0.7772(10) 0.8493(9) 0.046 Uiso 0.145(7) calc PR 2
